data_2222292
loop_
_publ_author_name
'Akriche, Samah'
'Rzaigui, Mohamed'

_publ_section_title
;
 2-Amino-3-nitropyridinium hydrogen selenate
;
_journal_coeditor_code DN2458
_journal_issue 7
_journal_name_full 'Acta Crystallographica Section E'
_journal_page_first o1648
_journal_paper_doi 10.1107/S1600536809022879
_journal_volume 65
_journal_year 2009
_chemical_formula_iupac 'C5 H6 N3 O2 +, H O4 Se -'
_chemical_formula_moiety 'C5 H6 N3 O2 +, H O4 Se -'
_chemical_formula_sum 'C5 H7 N3 O6 Se'
_chemical_formula_weight 284.10
_chemical_name_systematic
;
2-Amino-3-nitropyridinium hydrogen selenate
;
_space_group_IT_number 14
_symmetry_cell_setting monoclinic
_symmetry_space_group_name_Hall '-P 2ybc'
_symmetry_space_group_name_H-M 'P 1 21/c 1'
_atom_sites_solution_hydrogens geom
_atom_sites_solution_primary direct
_atom_sites_solution_secondary difmap
_audit_creation_method SHELXL-97
_cell_angle_alpha 90.00
_cell_angle_beta 104.84(2)
_cell_angle_gamma 90.00
_cell_formula_units_Z 8
_cell_length_a 9.090(3)
_cell_length_b 20.130(2)
_cell_length_c 10.434(4)
_cell_measurement_reflns_used 25
_cell_measurement_temperature 298
_cell_measurement_theta_max 11
_cell_measurement_theta_min 9
_cell_volume 1845.5(10)
_computing_cell_refinement 'CAD-4 EXPRESS (Enraf--Nonius, 1994)'
_computing_data_collection 'CAD-4 EXPRESS (Enraf--Nonius, 1994)'
_computing_data_reduction 'XCAD4 (Harms & Wocadlo, 1995)'
_computing_molecular_graphics
;
ORTEP-3 for Windows (Farrugia, 1997) and DIAMOND (Brandenburg & Putz,
2005)
;
_computing_publication_material 'WinGX (Farrugia, 1999)'
_computing_structure_refinement 'SHELXL97 (Sheldrick, 2008)'
_computing_structure_solution 'SHELXS97 (Sheldrick, 2008)'
_diffrn_ambient_temperature 298
_diffrn_measured_fraction_theta_full 1.000
_diffrn_measured_fraction_theta_max 1.000
_diffrn_measurement_device_type 'Enraf--Nonius Turbo-CAD-4'
_diffrn_measurement_method \w
_diffrn_radiation_monochromator graphite
_diffrn_radiation_source 'fine-focus sealed tube'
_diffrn_radiation_type MoK\a
_diffrn_radiation_wavelength 0.71073
_diffrn_reflns_av_R_equivalents 0.0397
_diffrn_reflns_av_sigmaI/netI 0.0682
_diffrn_reflns_limit_h_max 11
_diffrn_reflns_limit_h_min -11
_diffrn_reflns_limit_k_max 26
_diffrn_reflns_limit_k_min 0
_diffrn_reflns_limit_l_max 13
_diffrn_reflns_limit_l_min -6
_diffrn_reflns_number 7325
_diffrn_reflns_theta_full 27.97
_diffrn_reflns_theta_max 27.97
_diffrn_reflns_theta_min 2.02
_diffrn_standards_decay_% 4
_diffrn_standards_interval_time 120
_diffrn_standards_number 2
_exptl_absorpt_coefficient_mu 4.086
_exptl_absorpt_correction_T_max 0.2979
_exptl_absorpt_correction_T_min 0.1450
_exptl_absorpt_correction_type multi-scan
_exptl_absorpt_process_details '(Blessing, 1995)'
_exptl_crystal_colour yellow
_exptl_crystal_density_diffrn 2.045
_exptl_crystal_density_method 'not measured'
_exptl_crystal_description prism
_exptl_crystal_F_000 1120
_exptl_crystal_size_max 0.37
_exptl_crystal_size_mid 0.29
_exptl_crystal_size_min 0.19
_refine_diff_density_max 0.797
_refine_diff_density_min -0.754
_refine_ls_extinction_coef 0.0106(7)
_refine_ls_extinction_expression Fc^*^=kFc[1+0.001xFc^2^\l^3^/sin(2\q)]^-1/4^
_refine_ls_extinction_method 'SHELXL97 (Sheldrick, 2008)'
_refine_ls_goodness_of_fit_ref 1.014
_refine_ls_hydrogen_treatment constr
_refine_ls_matrix_type full
_refine_ls_number_parameters 274
_refine_ls_number_reflns 4433
_refine_ls_number_restraints 0
_refine_ls_restrained_S_all 1.014
_refine_ls_R_factor_all 0.0880
_refine_ls_R_factor_gt 0.0466
_refine_ls_shift/su_max 0.001
_refine_ls_shift/su_mean 0.000
_refine_ls_structure_factor_coef Fsqd
_refine_ls_weighting_details 'calc w=1/[\s^2^(Fo^2^)+(0.0549P)^2^] where P=(Fo^2^+2Fc^2^)/3'
_refine_ls_weighting_scheme calc
_refine_ls_wR_factor_gt 0.0987
_refine_ls_wR_factor_ref 0.1118
_reflns_number_gt 2980
_reflns_number_total 4433
_reflns_threshold_expression I>2\s(I)
_cod_data_source_file dn2458.cif
_cod_data_source_block I
_cod_depositor_comments
;
The following automatic conversions were performed:
'_symmetry_cell_setting' value 'Monoclinic' changed to 'monoclinic'
according to '/home/saulius/struct/CIF-dictionaries/cif_core.dic'
dictionary named 'cif_core.dic' version 2.4.1 from 2010-06-29.

Automatic conversion script
Id: cif_fix_enum 1527 2010-12-29 10:47:43Z saulius 

The following automatic conversions were performed:

'_symmetry_cell_setting' value 'Monoclinic' changed to 'monoclinic'
according to /home/saulius/struct/CIF-dictionaries/cif_core.dic
dictionary named 'cif_core.dic' version 2.4.1 from 2010-06-29.

Automatic conversion script
Id: cif_fix_values 1715 2011-07-08 13:25:40Z adriana 
;
_cod_original_cell_volume 1845.6(10)
_cod_original_sg_symbol_H-M 'P 21/c'
_cod_database_code 2222292
_cod_database_fobs_code 2222292

loop_
_symmetry_equiv_pos_as_xyz
'x, y, z'
'-x, y+1/2, -z+1/2'
'-x, -y, -z'
'x, -y-1/2, z-1/2'

loop_
_atom_site_type_symbol
_atom_site_label
_atom_site_fract_x
_atom_site_fract_y
_atom_site_fract_z
_atom_site_U_iso_or_equiv
_atom_site_adp_type
_atom_site_calc_flag
_atom_site_refinement_flags
_atom_site_occupancy
_atom_site_disorder_assembly
_atom_site_disorder_group
Se Se1 0.39573(5) 0.57437(2) 0.26743(5) 0.03205(15) Uani d . 1 . .
Se Se2 0.88010(5) 0.61095(2) 0.28019(5) 0.02924(14) Uani d . 1 . .
O O1 0.4598(4) 0.65134(18) 0.2463(5) 0.0680(13) Uani d . 1 . .
H H1 0.5519 0.6530 0.2786 0.102 Uiso calc R 1 . .
O O3 0.3344(5) 0.5426(2) 0.1228(4) 0.0756(14) Uani d . 1 . .
O O2 0.2627(4) 0.58545(19) 0.3409(4) 0.0576(11) Uani d . 1 . .
O O4 0.5374(4) 0.53198(15) 0.3555(3) 0.0411(8) Uani d . 1 . .
O O5 1.0304(3) 0.66505(15) 0.3064(4) 0.0401(8) Uani d . 1 . .
H H5 1.1091 0.6443 0.3109 0.060 Uiso calc R 1 . .
O O6 0.7514(3) 0.65653(16) 0.3186(4) 0.0433(8) Uani d . 1 . .
O O7 0.9371(4) 0.54843(15) 0.3783(3) 0.0405(8) Uani d . 1 . .
O O8 0.8397(4) 0.58792(17) 0.1281(3) 0.0478(9) Uani d . 1 . .
O O9 0.4200(5) 0.2899(2) -0.0205(4) 0.0656(12) Uani d . 1 . .
O O10 0.6241(5) 0.23103(19) 0.0156(4) 0.0672(12) Uani d . 1 . .
O O11 0.8828(4) 0.33319(18) -0.0323(4) 0.0498(9) Uani d . 1 . .
O O12 1.0837(4) 0.27232(16) -0.0052(4) 0.0503(9) Uani d . 1 . .
N N1 0.6363(4) 0.41805(19) 0.2743(4) 0.0361(9) Uani d . 1 . .
H H1A 0.6010 0.4565 0.2869 0.043 Uiso calc R 1 . .
N N2 0.4378(4) 0.4105(2) 0.0899(4) 0.0442(10) Uani d . 1 . .
H H2A 0.4098 0.4494 0.1082 0.053 Uiso calc R 1 . .
H H2B 0.3862 0.3897 0.0211 0.053 Uiso calc R 1 . .
N N3 0.5509(5) 0.2774(2) 0.0413(5) 0.0454(10) Uani d . 1 . .
N N4 1.1029(4) 0.44386(17) 0.2922(4) 0.0333(9) Uani d . 1 . .
H H4 1.0723 0.4821 0.3116 0.040 Uiso calc R 1 . .
N N5 0.9152(4) 0.4497(2) 0.0988(4) 0.0413(10) Uani d . 1 . .
H H5A 0.8914 0.4881 0.1236 0.050 Uiso calc R 1 . .
H H5B 0.8653 0.4335 0.0241 0.050 Uiso calc R 1 . .
N N6 1.0111(5) 0.31667(18) 0.0290(4) 0.0348(9) Uani d . 1 . .
C C1 0.5601(5) 0.3828(2) 0.1677(5) 0.0337(10) Uani d . 1 . .
C C2 0.6231(5) 0.3199(2) 0.1535(5) 0.0339(10) Uani d . 1 . .
C C3 0.7524(5) 0.2982(2) 0.2424(5) 0.0400(12) Uani d . 1 . .
H H3 0.7922 0.2568 0.2303 0.048 Uiso calc R 1 . .
C C4 0.8245(5) 0.3366(3) 0.3493(5) 0.0427(12) Uani d . 1 . .
H H4A 0.9114 0.3214 0.4103 0.051 Uiso calc R 1 . .
C C5 0.7647(5) 0.3970(2) 0.3629(5) 0.0381(11) Uani d . 1 . .
H H5C 0.8120 0.4243 0.4333 0.046 Uiso calc R 1 . .
C C6 1.0279(5) 0.4158(2) 0.1752(4) 0.0288(9) Uani d . 1 . .
C C7 1.0836(5) 0.3528(2) 0.1496(4) 0.0286(9) Uani d . 1 . .
C C8 1.2031(5) 0.3237(2) 0.2393(5) 0.0387(11) Uani d . 1 . .
H H8 1.2366 0.2819 0.2216 0.046 Uiso calc R 1 . .
C C9 1.2739(6) 0.3557(3) 0.3550(5) 0.0443(12) Uani d . 1 . .
H H9 1.3562 0.3363 0.4150 0.053 Uiso calc R 1 . .
C C10 1.2217(5) 0.4159(2) 0.3799(5) 0.0402(11) Uani d . 1 . .
H H10 1.2680 0.4382 0.4580 0.048 Uiso calc R 1 . .

loop_
_atom_site_aniso_label
_atom_site_aniso_U_11
_atom_site_aniso_U_22
_atom_site_aniso_U_33
_atom_site_aniso_U_12
_atom_site_aniso_U_13
_atom_site_aniso_U_23
Se1 0.0214(2) 0.0312(2) 0.0401(3) 0.00508(17) 0.00162(18) -0.0022(2)
Se2 0.0249(2) 0.0232(2) 0.0358(3) -0.00061(17) 0.00088(18) -0.00011(18)
O1 0.0320(19) 0.040(2) 0.129(4) 0.0059(17) 0.015(2) 0.030(2)
O3 0.079(3) 0.075(3) 0.049(3) 0.045(2) -0.026(2) -0.021(2)
O2 0.040(2) 0.055(2) 0.088(3) 0.0112(18) 0.034(2) 0.009(2)
O4 0.0365(17) 0.0333(17) 0.045(2) 0.0110(14) -0.0050(15) -0.0029(15)
O5 0.0281(16) 0.0327(17) 0.057(2) -0.0049(13) 0.0061(16) -0.0020(16)
O6 0.0299(17) 0.0338(17) 0.066(2) 0.0023(14) 0.0125(16) -0.0058(17)
O7 0.0416(18) 0.0311(16) 0.048(2) 0.0056(14) 0.0099(16) 0.0142(15)
O8 0.055(2) 0.0375(18) 0.041(2) 0.0050(17) -0.0043(17) -0.0050(16)
O9 0.054(2) 0.061(3) 0.071(3) -0.007(2) -0.004(2) -0.023(2)
O10 0.084(3) 0.046(2) 0.074(3) 0.004(2) 0.026(2) -0.023(2)
O11 0.0348(18) 0.057(2) 0.050(2) -0.0048(17) -0.0036(17) -0.0155(18)
O12 0.066(2) 0.0294(18) 0.057(2) 0.0063(17) 0.018(2) -0.0091(16)
N1 0.037(2) 0.031(2) 0.038(2) 0.0060(17) 0.0050(18) -0.0043(18)
N2 0.039(2) 0.041(2) 0.046(3) 0.0080(19) 0.000(2) -0.004(2)
N3 0.055(3) 0.029(2) 0.055(3) -0.006(2) 0.019(2) -0.0050(19)
N4 0.039(2) 0.0234(17) 0.032(2) 0.0039(16) -0.0007(17) -0.0015(15)
N5 0.046(2) 0.036(2) 0.033(2) 0.0113(18) -0.0072(19) -0.0061(17)
N6 0.043(2) 0.0291(19) 0.034(2) -0.0076(17) 0.0117(19) -0.0040(16)
C1 0.033(2) 0.032(2) 0.037(3) 0.0022(19) 0.010(2) 0.003(2)
C2 0.034(2) 0.031(2) 0.038(3) -0.0001(19) 0.012(2) 0.000(2)
C3 0.042(3) 0.027(2) 0.055(3) 0.008(2) 0.020(2) 0.007(2)
C4 0.037(3) 0.047(3) 0.042(3) 0.009(2) 0.005(2) 0.014(2)
C5 0.035(2) 0.041(3) 0.035(3) 0.002(2) 0.003(2) -0.001(2)
C6 0.032(2) 0.029(2) 0.023(2) -0.0036(18) 0.0041(19) 0.0005(18)
C7 0.035(2) 0.023(2) 0.029(2) -0.0039(17) 0.0094(19) -0.0007(18)
C8 0.043(3) 0.027(2) 0.047(3) 0.006(2) 0.012(2) 0.005(2)
C9 0.041(3) 0.045(3) 0.038(3) 0.013(2) -0.005(2) 0.005(2)
C10 0.044(3) 0.038(3) 0.031(3) -0.003(2) -0.005(2) 0.000(2)

loop_
_atom_type_symbol
_atom_type_description
_atom_type_scat_dispersion_real
_atom_type_scat_dispersion_imag
_atom_type_scat_source
C C 0.0033 0.0016 'International Tables Vol C Tables 4.2.6.8 and 6.1.1.4'
H H 0.0000 0.0000 'International Tables Vol C Tables 4.2.6.8 and 6.1.1.4'
N N 0.0061 0.0033 'International Tables Vol C Tables 4.2.6.8 and 6.1.1.4'
O O 0.0106 0.0060 'International Tables Vol C Tables 4.2.6.8 and 6.1.1.4'
Se Se -0.0929 2.2259 'International Tables Vol C Tables 4.2.6.8 and 6.1.1.4'

loop_
_geom_angle_atom_site_label_1
_geom_angle_atom_site_label_2
_geom_angle_atom_site_label_3
_geom_angle_site_symmetry_1
_geom_angle_site_symmetry_3
_geom_angle
_geom_angle_publ_flag
O3 Se1 O2 . . 112.5(2) ?
O3 Se1 O4 . . 111.03(18) ?
O2 Se1 O4 . . 112.89(19) ?
O3 Se1 O1 . . 106.9(3) ?
O2 Se1 O1 . . 105.2(2) ?
O4 Se1 O1 . . 107.86(17) ?
O8 Se2 O6 . . 114.36(18) ?
O8 Se2 O7 . . 110.84(17) ?
O6 Se2 O7 . . 114.76(17) ?
O8 Se2 O5 . . 108.25(19) ?
O6 Se2 O5 . . 101.41(16) ?
O7 Se2 O5 . . 106.24(17) ?
Se1 O1 H1 . . 109.5 ?
Se2 O5 H5 . . 109.5 ?
C1 N1 C5 . . 124.5(4) ?
C1 N1 H1A . . 117.7 ?
C5 N1 H1A . . 117.7 ?
C1 N2 H2A . . 120.0 ?
C1 N2 H2B . . 120.0 ?
H2A N2 H2B . . 120.0 ?
O10 N3 O9 . . 123.6(5) ?
O10 N3 C2 . . 117.8(4) ?
O9 N3 C2 . . 118.6(4) ?
C10 N4 C6 . . 124.6(4) ?
C10 N4 H4 . . 117.7 ?
C6 N4 H4 . . 117.7 ?
C6 N5 H5A . . 120.0 ?
C6 N5 H5B . . 120.0 ?
H5A N5 H5B . . 120.0 ?
O12 N6 O11 . . 124.2(4) ?
O12 N6 C7 . . 117.5(4) ?
O11 N6 C7 . . 118.4(4) ?
N2 C1 N1 . . 117.2(4) ?
N2 C1 C2 . . 127.9(5) ?
N1 C1 C2 . . 114.9(4) ?
C3 C2 C1 . . 121.1(4) ?
C3 C2 N3 . . 119.1(4) ?
C1 C2 N3 . . 119.8(4) ?
C2 C3 C4 . . 121.1(4) ?
C2 C3 H3 . . 119.4 ?
C4 C3 H3 . . 119.4 ?
C5 C4 C3 . . 117.9(4) ?
C5 C4 H4A . . 121.0 ?
C3 C4 H4A . . 121.0 ?
C4 C5 N1 . . 120.4(5) ?
C4 C5 H5C . . 119.8 ?
N1 C5 H5C . . 119.8 ?
N5 C6 N4 . . 117.6(4) ?
N5 C6 C7 . . 127.6(4) ?
N4 C6 C7 . . 114.8(4) ?
C8 C7 C6 . . 120.8(4) ?
C8 C7 N6 . . 118.7(4) ?
C6 C7 N6 . . 120.4(4) ?
C7 C8 C9 . . 120.8(4) ?
C7 C8 H8 . . 119.6 ?
C9 C8 H8 . . 119.6 ?
C10 C9 C8 . . 118.7(4) ?
C10 C9 H9 . . 120.6 ?
C8 C9 H9 . . 120.6 ?
N4 C10 C9 . . 120.3(4) ?
N4 C10 H10 . . 119.9 ?
C9 C10 H10 . . 119.9 ?

loop_
_geom_bond_atom_site_label_1
_geom_bond_atom_site_label_2
_geom_bond_site_symmetry_2
_geom_bond_distance
_geom_bond_publ_flag
Se1 O3 . 1.602(4) ?
Se1 O2 . 1.604(3) ?
Se1 O4 . 1.620(3) ?
Se1 O1 . 1.689(4) ?
Se2 O8 . 1.603(3) ?
Se2 O6 . 1.616(3) ?
Se2 O7 . 1.621(3) ?
Se2 O5 . 1.713(3) ?
O1 H1 . 0.8200 ?
O5 H5 . 0.8200 ?
O9 N3 . 1.225(5) ?
O10 N3 . 1.216(5) ?
O11 N6 . 1.224(5) ?
O12 N6 . 1.217(5) ?
N1 C1 . 1.352(6) ?
N1 C5 . 1.357(6) ?
N1 H1A . 0.8600 ?
N2 C1 . 1.321(6) ?
N2 H2A . 0.8600 ?
N2 H2B . 0.8600 ?
N3 C2 . 1.463(6) ?
N4 C10 . 1.347(5) ?
N4 C6 . 1.359(5) ?
N4 H4 . 0.8600 ?
N5 C6 . 1.316(5) ?
N5 H5A . 0.8600 ?
N5 H5B . 0.8600 ?
N6 C7 . 1.456(5) ?
C1 C2 . 1.412(6) ?
C2 C3 . 1.369(7) ?
C3 C4 . 1.377(7) ?
C3 H3 . 0.9300 ?
C4 C5 . 1.355(7) ?
C4 H4A . 0.9300 ?
C5 H5C . 0.9300 ?
C6 C7 . 1.417(6) ?
C7 C8 . 1.370(6) ?
C8 C9 . 1.374(7) ?
C8 H8 . 0.9300 ?
C9 C10 . 1.351(7) ?
C9 H9 . 0.9300 ?
C10 H10 . 0.9300 ?

loop_
_geom_hbond_atom_site_label_D
_geom_hbond_atom_site_label_H
_geom_hbond_atom_site_label_A
_geom_hbond_site_symmetry_A
_geom_hbond_distance_DH
_geom_hbond_distance_HA
_geom_hbond_distance_DA
_geom_hbond_angle_DHA
O1 H1 O6 . 0.82 1.75 2.565(5) 169.8
O5 H5 O2 1_655 0.82 1.80 2.601(5) 167.0
N1 H1A O4 . 0.86 1.84 2.679(5) 166.2
N2 H2A O3 . 0.86 2.02 2.870(6) 171.9
N2 H2B O9 . 0.86 2.09 2.675(6) 124.3
N2 H2B O8 3_665 0.86 2.28 2.933(5) 132.6
N4 H4 O7 . 0.86 2.05 2.864(5) 156.9
N5 H5A O8 . 0.86 2.07 2.900(5) 163.0
N5 H5B O3 3_665 0.86 2.11 2.798(5) 136.7
N5 H5B O11 . 0.86 2.12 2.693(5) 123.7
C3 H3 O5 2_745 0.93 2.54 3.443(5) 162.7
C4 H4A O12 4_566 0.93 2.47 3.290(6) 147.7
C8 H8 O6 2_745 0.93 2.57 3.463(6) 162.4
C10 H10 O4 3_766 0.93 2.35 3.228(6) 157.6
